data_7101483
loop_
_publ_author_name
'C. Young'
'David J. Evans'
'Michelle K. Taylor'

_publ_section_title
;
Highly-Oxidised, Sulfur-Rich, Mixed-Valence
Vanadium(IV/V) Complexes
;
_journal_issue 40
_journal_name_full 'Chemical Communications'
_journal_paper_doi 10.1039/b610036h
_journal_year 2006
_chemical_formula_moiety C36H71N4S12V2,B0.40F1.60,CH2Cl2,0.6(BF4)
_chemical_formula_sum 'C37 H74 B Cl2 F4 N4 S12 V2'
_chemical_formula_weight 1219.31
_chemical_name_systematic
;
?
;
_space_group_IT_number 2
_symmetry_cell_setting triclinic
_symmetry_space_group_name_Hall '-P 1'
_symmetry_space_group_name_H-M 'P -1'
_atom_sites_solution_hydrogens geom
_atom_sites_solution_primary direct
_atom_sites_solution_secondary difmap
_audit_creation_method SHELXL-97
_cell_angle_alpha 105.7420(10)
_cell_angle_beta 95.2160(10)
_cell_angle_gamma 107.4620(10)
_cell_formula_units_Z 2
_cell_length_a 11.6884(8)
_cell_length_b 16.6907(11)
_cell_length_c 17.7774(11)
_cell_measurement_reflns_used 3098
_cell_measurement_temperature 130(2)
_cell_measurement_theta_max 26.11
_cell_measurement_theta_min 2.21
_cell_volume 3127.7(4)
_computing_cell_refinement 'Bruker SMART'
_computing_data_collection 'Bruker SMART'
_computing_data_reduction 'Bruker SAINT'
_computing_molecular_graphics 'Bruker SHELXTL'
_computing_publication_material 'Bruker SHELXTL'
_computing_structure_refinement 'Bruker SHELXTL'
_computing_structure_solution 'Bruker SHELXTL'
_diffrn_ambient_temperature 130(2)
_diffrn_measured_fraction_theta_full 0.962
_diffrn_measured_fraction_theta_max 0.941
_diffrn_measurement_device_type 'CCD area detector'
_diffrn_measurement_method 'phi and omega scans'
_diffrn_radiation_monochromator graphite
_diffrn_radiation_source 'fine-focus sealed tube'
_diffrn_radiation_type MoK\a
_diffrn_radiation_wavelength 0.71073
_diffrn_reflns_av_R_equivalents 0.0334
_diffrn_reflns_av_sigmaI/netI 0.0865
_diffrn_reflns_limit_h_max 11
_diffrn_reflns_limit_h_min -15
_diffrn_reflns_limit_k_max 20
_diffrn_reflns_limit_k_min -21
_diffrn_reflns_limit_l_max 22
_diffrn_reflns_limit_l_min -18
_diffrn_reflns_number 19387
_diffrn_reflns_theta_full 27.00
_diffrn_reflns_theta_max 27.50
_diffrn_reflns_theta_min 1.50
_exptl_absorpt_coefficient_mu 0.825
_exptl_absorpt_correction_T_max 1.0
_exptl_absorpt_correction_T_min 0.840928
_exptl_absorpt_correction_type empirical
_exptl_absorpt_process_details 'SADABS: Area-Detector Absorption Correction'
_exptl_crystal_colour green
_exptl_crystal_density_diffrn 1.295
_exptl_crystal_density_method 'not measured'
_exptl_crystal_description block
_exptl_crystal_F_000 1274
_exptl_crystal_size_max 0.356
_exptl_crystal_size_mid 0.19
_exptl_crystal_size_min 0.16
_refine_diff_density_max 1.255
_refine_diff_density_min -0.920
_refine_diff_density_rms 0.123
_refine_ls_extinction_method none
_refine_ls_goodness_of_fit_ref 1.036
_refine_ls_hydrogen_treatment constr
_refine_ls_matrix_type full
_refine_ls_number_parameters 657
_refine_ls_number_reflns 13518
_refine_ls_number_restraints 62
_refine_ls_restrained_S_all 1.076
_refine_ls_R_factor_all 0.1168
_refine_ls_R_factor_gt 0.0729
_refine_ls_shift/su_max 0.000
_refine_ls_shift/su_mean 0.000
_refine_ls_structure_factor_coef Fsqd
_refine_ls_weighting_details 'calc w=1/[\s^2^(Fo^2^)+(0.1041P)^2^+3.3496P] where P=(Fo^2^+2Fc^2^)/3'
_refine_ls_weighting_scheme calc
_refine_ls_wR_factor_gt 0.1791
_refine_ls_wR_factor_ref 0.2086
_reflns_number_gt 8735
_reflns_number_total 13518
_reflns_threshold_expression >2sigma(I)
_cod_data_source_file b610036h.txt
_cod_depositor_comments
;
The following automatic conversions were performed:
'_symmetry_cell_setting' value 'Triclinic' changed to 'triclinic'
according to '/home/saulius/struct/CIF-dictionaries/cif_core.dic'
dictionary named 'cif_core.dic' version 2.4.1 from 2010-06-29.

Automatic conversion script
Id: cif_fix_enum 1527 2010-12-29 10:47:43Z saulius 
;
_cod_original_sg_symbol_H-M 'P-1 '
_cod_database_code 7101483

loop_
_symmetry_equiv_pos_as_xyz
'x, y, z'
'-x, -y, -z'

loop_
_atom_site_label
_atom_site_type_symbol
_atom_site_fract_x
_atom_site_fract_y
_atom_site_fract_z
_atom_site_U_iso_or_equiv
_atom_site_adp_type
_atom_site_occupancy
_atom_site_symmetry_multiplicity
_atom_site_calc_flag
_atom_site_refinement_flags
V2 V 0.73285(8) 0.91260(6) 0.54444(5) 0.0224(2) Uani 1 1 d .
V1 V 0.66069(7) 0.89377(6) 0.37634(5) 0.0218(2) Uani 1 1 d .
Cl1 Cl 0.3181(3) 0.6259(3) 0.7784(2) 0.1352(14) Uani 1 1 d .
Cl2 Cl 0.2059(4) 0.4660(3) 0.6474(3) 0.1672(18) Uani 1 1 d .
S1 S 0.83083(11) 1.00328(9) 0.46990(7) 0.0254(3) Uani 1 1 d .
S2 S 0.84910(12) 0.88350(10) 0.43848(7) 0.0273(3) Uani 1 1 d .
S3 S 0.56969(12) 0.79274(9) 0.44712(8) 0.0268(3) Uani 1 1 d .
S4 S 0.54127(11) 0.90887(9) 0.47898(7) 0.0232(3) Uani 1 1 d .
S5 S 0.65670(12) 0.75430(9) 0.27916(8) 0.0270(3) Uani 1 1 d .
S6 S 0.47241(11) 0.83337(9) 0.28033(7) 0.0268(3) Uani 1 1 d .
S7 S 0.75640(12) 0.94955(9) 0.27614(7) 0.0253(3) Uani 1 1 d .
S8 S 0.62175(12) 1.03318(9) 0.37550(8) 0.0254(3) Uani 1 1 d .
S9 S 0.71786(11) 1.05583(9) 0.62056(7) 0.0249(3) Uani 1 1 d .
S10 S 0.91417(11) 0.99517(9) 0.64859(7) 0.0255(3) Uani 1 1 d .
S11 S 0.63184(12) 0.86874(10) 0.64811(8) 0.0281(3) Uani 1 1 d .
S12 S 0.78985(14) 0.78980(10) 0.56898(8) 0.0333(3) Uani 1 1 d .
F5 F 1.0375(8) 1.4159(5) 0.0982(5) 0.046(2) Uani 0.40 1 d PDU
N1 N 0.4558(4) 0.6877(3) 0.1635(2) 0.0274(10) Uani 1 1 d .
N2 N 0.7444(4) 1.1087(3) 0.2783(3) 0.0271(10) Uani 1 1 d .
N3 N 0.9226(4) 1.1621(3) 0.7266(2) 0.0234(9) Uani 1 1 d .
N4 N 0.6881(5) 0.7374(3) 0.6845(3) 0.0379(12) Uani 1 1 d .
C1 C 0.5185(5) 0.7480(4) 0.2314(3) 0.0248(11) Uani 1 1 d .
C2 C 0.4941(5) 0.6116(4) 0.1261(3) 0.0307(13) Uani 1 1 d .
H2A H 0.4731 0.5961 0.0675 0.037 Uiso 1 1 calc R
H2B H 0.5839 0.6293 0.1410 0.037 Uiso 1 1 calc R
C3 C 0.4372(11) 0.5334(5) 0.1492(6) 0.091(4) Uani 1 1 d D
C4 C 0.4631(13) 0.4536(6) 0.0948(7) 0.119(5) Uani 1 1 d .
H4A H 0.5471 0.4574 0.1122 0.179 Uiso 1 1 calc R
H4B H 0.4523 0.4543 0.0397 0.179 Uiso 1 1 calc R
H4C H 0.4062 0.3985 0.0981 0.179 Uiso 1 1 calc R
C6 C 0.3455(5) 0.6928(4) 0.1229(3) 0.0306(12) Uani 1 1 d .
H6A H 0.3088 0.7261 0.1628 0.037 Uiso 1 1 calc R
H6B H 0.2860 0.6322 0.0986 0.037 Uiso 1 1 calc R
C7 C 0.3666(7) 0.7373(7) 0.0580(6) 0.072(3) Uani 1 1 d .
H7 H 0.3721 0.6900 0.0114 0.086 Uiso 1 1 calc R
C8 C 0.2498(8) 0.7527(8) 0.0317(7) 0.100(4) Uani 1 1 d .
H8A H 0.2437 0.8045 0.0712 0.150 Uiso 1 1 calc R
H8B H 0.1793 0.7006 0.0270 0.150 Uiso 1 1 calc R
H8C H 0.2510 0.7631 -0.0199 0.150 Uiso 1 1 calc R
C9 C 0.4728(9) 0.8083(11) 0.0687(8) 0.139(6) Uani 1 1 d .
H9A H 0.4764 0.8244 0.0197 0.208 Uiso 1 1 calc R
H9B H 0.5440 0.7917 0.0815 0.208 Uiso 1 1 calc R
H9C H 0.4729 0.8589 0.1124 0.208 Uiso 1 1 calc R
C10 C 0.7134(4) 1.0411(4) 0.3053(3) 0.0238(11) Uani 1 1 d .
C11 C 0.8166(5) 1.1080(4) 0.2136(3) 0.0330(13) Uani 1 1 d .
H11A H 0.8790 1.0808 0.2226 0.040 Uiso 1 1 calc R
H11B H 0.8598 1.1698 0.2160 0.040 Uiso 1 1 calc R
C12 C 0.7397(7) 1.0583(6) 0.1321(4) 0.055(2) Uani 1 1 d .
H12 H 0.7048 0.9951 0.1304 0.066 Uiso 1 1 calc R
C13 C 0.8226(7) 1.0599(6) 0.0699(4) 0.062(2) Uani 1 1 d .
H13A H 0.7743 1.0224 0.0173 0.094 Uiso 1 1 calc R
H13B H 0.8877 1.0376 0.0836 0.094 Uiso 1 1 calc R
H13C H 0.8589 1.1207 0.0692 0.094 Uiso 1 1 calc R
C14 C 0.6367(9) 1.0852(8) 0.1123(5) 0.087(3) Uani 1 1 d .
H14A H 0.5813 1.0767 0.1499 0.131 Uiso 1 1 calc R
H14B H 0.5931 1.0492 0.0582 0.131 Uiso 1 1 calc R
H14C H 0.6662 1.1477 0.1155 0.131 Uiso 1 1 calc R
C15 C 0.7092(5) 1.1866(4) 0.3119(3) 0.0327(13) Uani 1 1 d .
H15A H 0.6232 1.1665 0.3189 0.039 Uiso 1 1 calc R
H15B H 0.7141 1.2206 0.2738 0.039 Uiso 1 1 calc R
C16 C 0.7892(6) 1.2473(4) 0.3916(4) 0.0421(15) Uani 1 1 d .
H16 H 0.7911 1.2102 0.4271 0.050 Uiso 1 1 calc R
C17 C 0.9204(7) 1.2911(5) 0.3839(5) 0.059(2) Uani 1 1 d .
H17A H 0.9555 1.2455 0.3615 0.088 Uiso 1 1 calc R
H17B H 0.9686 1.3287 0.4365 0.088 Uiso 1 1 calc R
H17C H 0.9213 1.3273 0.3487 0.088 Uiso 1 1 calc R
C18 C 0.7333(8) 1.3154(5) 0.4301(5) 0.064(2) Uani 1 1 d .
H18A H 0.7852 1.3539 0.4815 0.096 Uiso 1 1 calc R
H18B H 0.6518 1.2854 0.4384 0.096 Uiso 1 1 calc R
H18C H 0.7269 1.3512 0.3954 0.096 Uiso 1 1 calc R
C19 C 0.8618(4) 1.0825(4) 0.6736(3) 0.0242(11) Uani 1 1 d .
C20 C 0.8745(5) 1.2345(4) 0.7379(3) 0.0307(13) Uani 1 1 d .
H20A H 0.8908 1.2671 0.7955 0.037 Uiso 1 1 calc R
H20B H 0.7848 1.2096 0.7197 0.037 Uiso 1 1 calc R
C21 C 0.9279(6) 1.2993(4) 0.6943(4) 0.0387(14) Uani 1 1 d .
H21 H 1.0172 1.3283 0.7168 0.046 Uiso 1 1 calc R
C22 C 0.9125(7) 1.2564(5) 0.6050(4) 0.0533(18) Uani 1 1 d .
H22A H 0.9519 1.2113 0.5952 0.080 Uiso 1 1 calc R
H22B H 0.9503 1.3016 0.5808 0.080 Uiso 1 1 calc R
H22C H 0.8253 1.2287 0.5816 0.080 Uiso 1 1 calc R
C23 C 0.8673(7) 1.3716(5) 0.7110(5) 0.0559(19) Uani 1 1 d .
H23A H 0.7801 1.3448 0.6876 0.084 Uiso 1 1 calc R
H23B H 0.9062 1.4172 0.6875 0.084 Uiso 1 1 calc R
H23C H 0.8774 1.3984 0.7686 0.084 Uiso 1 1 calc R
C24 C 1.0414(5) 1.1799(4) 0.7756(3) 0.0275(12) Uani 1 1 d .
H24A H 1.0985 1.2373 0.7757 0.033 Uiso 1 1 calc R
H24B H 1.0754 1.1334 0.7513 0.033 Uiso 1 1 calc R
C25 C 1.0335(5) 1.1825(4) 0.8614(3) 0.0337(13) Uani 1 1 d .
H25 H 0.9988 1.2295 0.8852 0.040 Uiso 1 1 calc R
C26 C 1.1623(6) 1.2086(5) 0.9082(3) 0.0489(18) Uani 1 1 d .
H26A H 1.1582 1.2101 0.9634 0.073 Uiso 1 1 calc R
H26B H 1.2114 1.2672 0.9073 0.073 Uiso 1 1 calc R
H26C H 1.1999 1.1652 0.8840 0.073 Uiso 1 1 calc R
C27 C 0.9513(7) 1.0963(5) 0.8661(4) 0.0556(19) Uani 1 1 d .
H27A H 0.8702 1.0812 0.8345 0.083 Uiso 1 1 calc R
H27B H 0.9446 1.1017 0.9216 0.083 Uiso 1 1 calc R
H27C H 0.9854 1.0497 0.8450 0.083 Uiso 1 1 calc R
C28 C 0.7002(5) 0.7892(4) 0.6404(3) 0.0297(12) Uani 1 1 d .
C29 C 0.6219(6) 0.7473(4) 0.7511(4) 0.0413(15) Uani 1 1 d .
H29A H 0.5712 0.6876 0.7503 0.050 Uiso 1 1 calc R
H29B H 0.5659 0.7795 0.7423 0.050 Uiso 1 1 calc R
C30 C 0.7003(8) 0.7946(10) 0.8316(5) 0.111(5) Uani 1 1 d .
H30 H 0.7328 0.7485 0.8411 0.133 Uiso 1 1 calc R
C31 C 0.8061(10) 0.8640(8) 0.8423(5) 0.120(5) Uani 1 1 d .
H31A H 0.7861 0.9136 0.8321 0.180 Uiso 1 1 calc R
H31B H 0.8573 0.8454 0.8054 0.180 Uiso 1 1 calc R
H31C H 0.8502 0.8827 0.8972 0.180 Uiso 1 1 calc R
C32 C 0.6242(8) 0.8045(8) 0.8942(5) 0.086(3) Uani 1 1 d .
H32A H 0.6765 0.8262 0.9469 0.129 Uiso 1 1 calc R
H32B H 0.5627 0.7470 0.8876 0.129 Uiso 1 1 calc R
H32C H 0.5834 0.8467 0.8893 0.129 Uiso 1 1 calc R
C33 C 0.7437(7) 0.6670(4) 0.6715(4) 0.0446(16) Uani 1 1 d .
H33A H 0.7530 0.6515 0.7211 0.054 Uiso 1 1 calc R
H33B H 0.8261 0.6901 0.6597 0.054 Uiso 1 1 calc R
C34 C 0.6691(8) 0.5844(5) 0.6043(5) 0.057(2) Uani 1 1 d .
H34 H 0.6685 0.6002 0.5539 0.069 Uiso 1 1 calc R
C35 C 0.7325(10) 0.5175(6) 0.5973(6) 0.088(3) Uani 1 1 d .
H35A H 0.8123 0.5402 0.5830 0.131 Uiso 1 1 calc R
H35B H 0.6828 0.4622 0.5560 0.131 Uiso 1 1 calc R
H35C H 0.7439 0.5063 0.6483 0.131 Uiso 1 1 calc R
C36 C 0.5321(9) 0.5446(7) 0.6127(7) 0.098(3) Uani 1 1 d .
H36A H 0.5297 0.5266 0.6608 0.147 Uiso 1 1 calc R
H36B H 0.4888 0.4931 0.5660 0.147 Uiso 1 1 calc R
H36C H 0.4928 0.5895 0.6166 0.147 Uiso 1 1 calc R
C37 C 0.1944(10) 0.5281(8) 0.7393(7) 0.102(4) Uani 1 1 d .
H37A H 0.1895 0.4928 0.7763 0.122 Uiso 1 1 calc R
H37B H 0.1182 0.5423 0.7344 0.122 Uiso 1 1 calc R
B2 B 1.0442(11) 1.3564(8) 0.1385(7) 0.039(4) Uani 0.40 1 d PDU
F6A F 1.1788(9) 1.3747(8) 0.1647(7) 0.017(3) Uani 0.20 1 d PDU
F7A F 1.0210(12) 1.2744(7) 0.0725(7) 0.021(3) Uani 0.20 1 d PDU
F8A F 0.9846(13) 1.3568(10) 0.1924(8) 0.028(3) Uani 0.20 1 d PDU
F6B F 1.075(2) 1.4061(10) 0.2228(7) 0.088(10) Uani 0.20 1 d PD
F7B F 0.9068(12) 1.3115(10) 0.1527(10) 0.041(4) Uani 0.20 1 d PDU
F8B F 1.0680(16) 1.2851(10) 0.1112(12) 0.049(5) Uani 0.20 1 d PDU
F1 F 0.1751(6) 0.4017(4) 0.8623(3) 0.0457(16) Uani 0.60 1 d P
F2 F 0.0034(6) 0.4087(4) 0.9114(4) 0.0542(17) Uani 0.60 1 d P
F3 F 0.1494(6) 0.5338(4) 0.9198(4) 0.0553(17) Uani 0.60 1 d P
F4 F 0.1820(8) 0.4513(5) 0.9953(3) 0.074(3) Uani 0.60 1 d P
B1 B 0.1275(13) 0.4463(7) 0.9215(5) 0.039(3) Uani 0.60 1 d P
C51 C 0.4506(15) 0.5382(9) 0.2292(7) 0.047(4) Uani 0.50 1 d P
H51A H 0.4309 0.5891 0.2599 0.071 Uiso 0.50 1 calc PR
H51B H 0.5351 0.5451 0.2492 0.071 Uiso 0.50 1 calc PR
H51C H 0.3953 0.4838 0.2348 0.071 Uiso 0.50 1 calc PR
C52 C 0.3352(18) 0.5073(13) 0.1774(15) 0.093(7) Uani 0.50 1 d PD
H52A H 0.3266 0.4508 0.1869 0.140 Uiso 0.50 1 calc PR
H52B H 0.2646 0.5000 0.1387 0.140 Uiso 0.50 1 calc PR
H52C H 0.3393 0.5519 0.2275 0.140 Uiso 0.50 1 calc PR

loop_
_atom_site_aniso_label
_atom_site_aniso_U_11
_atom_site_aniso_U_22
_atom_site_aniso_U_33
_atom_site_aniso_U_23
_atom_site_aniso_U_13
_atom_site_aniso_U_12
V2 0.0170(4) 0.0303(5) 0.0188(4) 0.0033(4) 0.0017(3) 0.0110(4)
V1 0.0159(4) 0.0301(5) 0.0176(4) 0.0017(4) 0.0020(3) 0.0106(4)
Cl1 0.101(2) 0.132(3) 0.161(3) 0.097(3) -0.012(2) -0.011(2)
Cl2 0.149(3) 0.140(4) 0.170(4) 0.049(3) 0.067(3) -0.022(3)
S1 0.0164(6) 0.0356(8) 0.0207(6) 0.0040(5) 0.0021(5) 0.0087(6)
S2 0.0182(6) 0.0399(8) 0.0233(6) 0.0035(6) 0.0027(5) 0.0152(6)
S3 0.0217(7) 0.0313(8) 0.0251(6) 0.0046(6) 0.0028(5) 0.0101(6)
S4 0.0162(6) 0.0320(7) 0.0200(6) 0.0037(5) 0.0032(5) 0.0102(5)
S5 0.0216(6) 0.0338(8) 0.0238(6) 0.0014(6) 0.0023(5) 0.0140(6)
S6 0.0175(6) 0.0360(8) 0.0218(6) -0.0016(6) -0.0002(5) 0.0126(6)
S7 0.0217(6) 0.0365(8) 0.0214(6) 0.0068(6) 0.0075(5) 0.0161(6)
S8 0.0211(6) 0.0327(7) 0.0245(6) 0.0059(6) 0.0083(5) 0.0137(6)
S9 0.0156(6) 0.0320(7) 0.0240(6) 0.0014(5) -0.0010(5) 0.0115(5)
S10 0.0176(6) 0.0353(8) 0.0220(6) 0.0020(5) 0.0008(5) 0.0137(6)
S11 0.0254(7) 0.0364(8) 0.0261(7) 0.0102(6) 0.0058(5) 0.0149(6)
S12 0.0343(8) 0.0398(9) 0.0298(7) 0.0058(6) 0.0035(6) 0.0234(7)
F5 0.067(5) 0.050(5) 0.040(4) 0.023(4) -0.003(4) 0.042(4)
N1 0.030(2) 0.031(3) 0.017(2) 0.0022(19) 0.0044(18) 0.010(2)
N2 0.025(2) 0.030(3) 0.025(2) 0.006(2) 0.0056(18) 0.011(2)
N3 0.015(2) 0.030(2) 0.021(2) 0.0014(18) -0.0002(16) 0.0094(18)
N4 0.050(3) 0.034(3) 0.031(3) 0.007(2) 0.005(2) 0.020(3)
C1 0.020(3) 0.031(3) 0.023(2) 0.005(2) 0.005(2) 0.011(2)
C2 0.036(3) 0.031(3) 0.024(3) 0.004(2) 0.010(2) 0.014(3)
C3 0.156(10) 0.028(4) 0.099(7) 0.013(4) 0.087(7) 0.032(5)
C4 0.227(14) 0.041(5) 0.118(9) 0.027(6) 0.114(10) 0.060(7)
C6 0.027(3) 0.035(3) 0.026(3) 0.005(2) 0.000(2) 0.009(2)
C7 0.046(5) 0.106(8) 0.093(6) 0.070(6) 0.020(4) 0.032(5)
C8 0.044(5) 0.139(10) 0.149(10) 0.103(9) 0.003(6) 0.031(6)
C9 0.064(7) 0.253(18) 0.167(12) 0.176(13) 0.038(7) 0.046(9)
C10 0.019(3) 0.033(3) 0.018(2) 0.003(2) 0.0009(19) 0.012(2)
C11 0.033(3) 0.037(3) 0.033(3) 0.014(3) 0.010(2) 0.012(3)
C12 0.054(5) 0.073(5) 0.027(3) 0.017(3) 0.008(3) 0.007(4)
C13 0.068(5) 0.077(6) 0.031(3) 0.015(4) 0.021(3) 0.007(4)
C14 0.090(7) 0.127(9) 0.043(5) 0.017(5) 0.005(5) 0.046(7)
C15 0.031(3) 0.036(3) 0.035(3) 0.011(3) 0.006(2) 0.017(3)
C16 0.041(4) 0.039(4) 0.044(4) 0.006(3) 0.009(3) 0.016(3)
C17 0.053(5) 0.046(4) 0.054(4) -0.003(4) 0.008(4) 0.002(4)
C18 0.079(6) 0.049(5) 0.060(5) -0.002(4) 0.017(4) 0.032(4)
C19 0.017(2) 0.037(3) 0.021(2) 0.007(2) 0.005(2) 0.013(2)
C20 0.022(3) 0.037(3) 0.026(3) -0.002(2) -0.003(2) 0.012(2)
C21 0.029(3) 0.037(4) 0.043(3) 0.008(3) -0.005(3) 0.010(3)
C22 0.066(5) 0.050(4) 0.045(4) 0.021(3) 0.013(4) 0.016(4)
C23 0.061(5) 0.040(4) 0.067(5) 0.014(4) -0.002(4) 0.025(4)
C24 0.018(3) 0.034(3) 0.024(3) 0.000(2) 0.001(2) 0.008(2)
C25 0.032(3) 0.046(4) 0.025(3) 0.007(3) 0.004(2) 0.019(3)
C26 0.046(4) 0.073(5) 0.025(3) 0.003(3) -0.007(3) 0.032(4)
C27 0.066(5) 0.070(5) 0.037(4) 0.026(4) 0.009(3) 0.023(4)
C28 0.030(3) 0.028(3) 0.026(3) 0.004(2) -0.006(2) 0.010(2)
C29 0.049(4) 0.037(4) 0.041(3) 0.017(3) 0.005(3) 0.016(3)
C30 0.052(5) 0.199(13) 0.041(4) -0.023(6) 0.007(4) 0.041(7)
C31 0.097(8) 0.127(10) 0.047(5) -0.012(6) 0.015(5) -0.052(7)
C32 0.065(6) 0.131(9) 0.053(5) 0.009(5) 0.017(4) 0.037(6)
C33 0.063(4) 0.035(4) 0.042(3) 0.008(3) 0.008(3) 0.030(3)
C34 0.081(6) 0.034(4) 0.053(4) 0.009(3) 0.025(4) 0.016(4)
C35 0.116(8) 0.056(6) 0.102(7) 0.018(5) 0.043(7) 0.045(6)
C36 0.092(8) 0.079(7) 0.113(8) 0.016(6) 0.033(7) 0.023(6)
C37 0.086(7) 0.095(8) 0.110(9) 0.040(7) 0.031(7) -0.001(6)
B2 0.042(6) 0.031(6) 0.042(6) 0.015(4) -0.008(4) 0.013(4)
F6A 0.017(3) 0.018(3) 0.018(3) 0.011(2) -0.002(2) 0.004(2)
F7A 0.019(6) 0.015(6) 0.021(6) -0.005(5) -0.008(5) 0.008(5)
F8A 0.035(5) 0.028(5) 0.035(5) 0.026(4) 0.003(4) 0.016(4)
F6B 0.19(3) 0.016(10) 0.030(10) 0.004(8) -0.050(13) 0.014(13)
F7B 0.052(6) 0.039(6) 0.042(6) 0.021(4) 0.010(4) 0.021(4)
F8B 0.044(8) 0.040(8) 0.076(10) 0.019(7) 0.023(7) 0.031(7)
F1 0.082(5) 0.018(3) 0.027(3) 0.004(2) -0.007(3) 0.010(3)
F2 0.063(4) 0.036(4) 0.038(3) 0.001(3) -0.014(3) -0.004(3)
F3 0.066(4) 0.020(3) 0.076(5) 0.016(3) 0.003(4) 0.013(3)
F4 0.109(6) 0.087(6) 0.026(3) 0.000(3) -0.031(4) 0.059(5)
B1 0.075(9) 0.023(6) 0.007(4) 0.000(4) -0.019(5) 0.013(6)
C51 0.081(11) 0.036(8) 0.029(6) 0.020(6) 0.030(7) 0.011(7)
C52 0.100(16) 0.056(12) 0.138(19) 0.057(13) 0.024(15) 0.023(11)

loop_
_atom_type_symbol
_atom_type_description
_atom_type_scat_dispersion_real
_atom_type_scat_dispersion_imag
_atom_type_scat_source
C C 0.0033 0.0016 'International Tables Vol C Tables 4.2.6.8 and 6.1.1.4'
H H 0.0000 0.0000 'International Tables Vol C Tables 4.2.6.8 and 6.1.1.4'
B B 0.0013 0.0007 'International Tables Vol C Tables 4.2.6.8 and 6.1.1.4'
N N 0.0061 0.0033 'International Tables Vol C Tables 4.2.6.8 and 6.1.1.4'
F F 0.0171 0.0103 'International Tables Vol C Tables 4.2.6.8 and 6.1.1.4'
S S 0.1246 0.1234 'International Tables Vol C Tables 4.2.6.8 and 6.1.1.4'
V V 0.3005 0.5294 'International Tables Vol C Tables 4.2.6.8 and 6.1.1.4'
Cl Cl 0.1484 0.1585 'International Tables Vol C Tables 4.2.6.8 and 6.1.1.4'

loop_
_geom_angle_atom_site_label_1
_geom_angle_atom_site_label_2
_geom_angle_atom_site_label_3
_geom_angle
S1 V2 S4 87.71(5)
S1 V2 S3 104.28(5)
S4 V2 S3 49.06(5)
S1 V2 S11 160.33(6)
S4 V2 S11 89.21(5)
S3 V2 S11 88.15(6)
S1 V2 S10 85.85(5)
S4 V2 S10 147.53(6)
S3 V2 S10 162.26(6)
S11 V2 S10 86.37(5)
S1 V2 S2 49.05(5)
S4 V2 S2 105.23(5)
S3 V2 S2 82.11(5)
S11 V2 S2 149.79(6)
S10 V2 S2 94.29(5)
S1 V2 S12 125.28(6)
S4 V2 S12 128.82(6)
S3 V2 S12 82.72(6)
S11 V2 S12 70.72(5)
S10 V2 S12 79.55(5)
S2 V2 S12 79.68(5)
S1 V2 S9 79.99(5)
S4 V2 S9 77.30(5)
S3 V2 S9 125.33(5)
S11 V2 S9 80.38(5)
S10 V2 S9 70.24(5)
S2 V2 S9 128.21(6)
S12 V2 S9 139.18(6)
S1 V1 S4 88.01(5)
S1 V1 S6 157.93(6)
S4 V1 S6 87.91(5)
S1 V1 S3 104.55(5)
S4 V1 S3 49.06(5)
S6 V1 S3 88.94(6)
S1 V1 S7 85.92(5)
S4 V1 S7 149.21(6)
S6 V1 S7 86.54(5)
S3 V1 S7 160.71(6)
S1 V1 S2 49.18(5)
S4 V1 S2 105.35(5)
S6 V1 S2 152.14(6)
S3 V1 S2 82.10(5)
S7 V1 S2 93.26(5)
S1 V1 S5 127.50(5)
S4 V1 S5 127.05(6)
S6 V1 S5 71.04(5)
S3 V1 S5 81.61(5)
S7 V1 S5 79.19(5)
S2 V1 S5 81.55(5)
S1 V1 S8 78.22(5)
S4 V1 S8 79.21(5)
S6 V1 S8 79.71(5)
S3 V1 S8 127.50(5)
S7 V1 S8 70.00(5)
S2 V1 S8 126.30(6)
S5 V1 S8 138.43(6)
S2 S1 V1 67.33(6)
S2 S1 V2 67.16(6)
V1 S1 V2 76.20(5)
S1 S2 V1 63.49(5)
S1 S2 V2 63.79(5)
V1 S2 V2 73.67(4)
S4 S3 V2 64.99(6)
S4 S3 V1 64.88(6)
V2 S3 V1 74.55(5)
S3 S4 V1 66.07(6)
S3 S4 V2 65.95(5)
V1 S4 V2 75.30(4)
C1 S5 V1 87.50(18)
C1 S6 V1 89.57(18)
C10 S7 V1 90.53(19)
C10 S8 V1 87.98(19)
C19 S9 V2 88.57(18)
C19 S10 V2 89.70(18)
C28 S11 V2 89.5(2)
C28 S12 V2 88.69(19)
C1 N1 C6 121.3(4)
C1 N1 C2 121.3(4)
C6 N1 C2 117.4(4)
C10 N2 C15 120.4(4)
C10 N2 C11 120.5(4)
C15 N2 C11 119.1(5)
C19 N3 C20 121.5(4)
C19 N3 C24 121.2(4)
C20 N3 C24 117.3(4)
C28 N4 C29 122.0(5)
C28 N4 C33 121.5(5)
C29 N4 C33 116.5(5)
N1 C1 S5 125.1(4)
N1 C1 S6 123.0(4)
S5 C1 S6 111.8(3)
C3 C2 N1 113.4(5)
C3 C2 H2A 108.9
N1 C2 H2A 108.9
C3 C2 H2B 108.9
N1 C2 H2B 108.9
H2A C2 H2B 107.7
C52 C3 C51 62.9(12)
C52 C3 C2 132.5(11)
C51 C3 C2 120.3(9)
C52 C3 C4 111.4(12)
C51 C3 C4 113.7(10)
C2 C3 C4 108.9(7)
C3 C4 H4A 109.5
C3 C4 H4B 109.5
H4A C4 H4B 109.5
C3 C4 H4C 109.5
H4A C4 H4C 109.5
H4B C4 H4C 109.5
N1 C6 C7 114.1(5)
N1 C6 H6A 108.7
C7 C6 H6A 108.7
N1 C6 H6B 108.7
C7 C6 H6B 108.7
H6A C6 H6B 107.6
C9 C7 C8 114.4(9)
C9 C7 C6 119.9(8)
C8 C7 C6 108.0(6)
C9 C7 H7 104.3
C8 C7 H7 104.2
C6 C7 H7 104.3
C7 C8 H8A 109.5
C7 C8 H8B 109.5
H8A C8 H8B 109.5
C7 C8 H8C 109.5
H8A C8 H8C 109.5
H8B C8 H8C 109.5
C7 C9 H9A 109.5
C7 C9 H9B 109.5
H9A C9 H9B 109.5
C7 C9 H9C 109.5
H9A C9 H9C 109.5
H9B C9 H9C 109.5
N2 C10 S7 125.3(4)
N2 C10 S8 123.6(4)
S7 C10 S8 111.1(3)
N2 C11 C12 113.1(5)
N2 C11 H11A 109.0
C12 C11 H11A 109.0
N2 C11 H11B 109.0
C12 C11 H11B 109.0
H11A C11 H11B 107.8
C14 C12 C11 115.8(7)
C14 C12 C13 112.1(7)
C11 C12 C13 109.1(6)
C14 C12 H12 106.4
C11 C12 H12 106.4
C13 C12 H12 106.4
C12 C13 H13A 109.5
C12 C13 H13B 109.5
H13A C13 H13B 109.5
C12 C13 H13C 109.5
H13A C13 H13C 109.5
H13B C13 H13C 109.5
C12 C14 H14A 109.5
C12 C14 H14B 109.5
H14A C14 H14B 109.5
C12 C14 H14C 109.5
H14A C14 H14C 109.5
H14B C14 H14C 109.5
N2 C15 C16 113.1(5)
N2 C15 H15A 109.0
C16 C15 H15A 109.0
N2 C15 H15B 109.0
C16 C15 H15B 109.0
H15A C15 H15B 107.8
C18 C16 C15 110.0(5)
C18 C16 C17 111.3(6)
C15 C16 C17 112.3(5)
C18 C16 H16 107.7
C15 C16 H16 107.7
C17 C16 H16 107.7
C16 C17 H17A 109.5
C16 C17 H17B 109.5
H17A C17 H17B 109.5
C16 C17 H17C 109.5
H17A C17 H17C 109.5
H17B C17 H17C 109.5
C16 C18 H18A 109.5
C16 C18 H18B 109.5
H18A C18 H18B 109.5
C16 C18 H18C 109.5
H18A C18 H18C 109.5
H18B C18 H18C 109.5
N3 C19 S10 125.9(4)
N3 C19 S9 123.0(4)
S10 C19 S9 111.1(3)
N3 C20 C21 114.1(4)
N3 C20 H20A 108.7
C21 C20 H20A 108.7
N3 C20 H20B 108.7
C21 C20 H20B 108.7
H20A C20 H20B 107.6
C20 C21 C22 113.8(5)
C20 C21 C23 108.3(5)
C22 C21 C23 110.2(6)
C20 C21 H21 108.2
C22 C21 H21 108.2
C23 C21 H21 108.2
C21 C22 H22A 109.5
C21 C22 H22B 109.5
H22A C22 H22B 109.5
C21 C22 H22C 109.5
H22A C22 H22C 109.5
H22B C22 H22C 109.5
C21 C23 H23A 109.5
C21 C23 H23B 109.5
H23A C23 H23B 109.5
C21 C23 H23C 109.5
H23A C23 H23C 109.5
H23B C23 H23C 109.5
N3 C24 C25 113.2(4)
N3 C24 H24A 108.9
C25 C24 H24A 108.9
N3 C24 H24B 108.9
C25 C24 H24B 108.9
H24A C24 H24B 107.7
C27 C25 C24 111.9(5)
C27 C25 C26 111.8(6)
C24 C25 C26 108.8(5)
C27 C25 H25 108.1
C24 C25 H25 108.1
C26 C25 H25 108.1
C25 C26 H26A 109.5
C25 C26 H26B 109.5
H26A C26 H26B 109.5
C25 C26 H26C 109.5
H26A C26 H26C 109.5
H26B C26 H26C 109.5
C25 C27 H27A 109.5
C25 C27 H27B 109.5
H27A C27 H27B 109.5
C25 C27 H27C 109.5
H27A C27 H27C 109.5
H27B C27 H27C 109.5
N4 C28 S12 124.6(4)
N4 C28 S11 124.3(5)
S12 C28 S11 111.0(3)
N4 C29 C30 115.3(6)
N4 C29 H29A 108.4
C30 C29 H29A 108.4
N4 C29 H29B 108.4
C30 C29 H29B 108.4
H29A C29 H29B 107.5
C31 C30 C32 116.6(9)
C31 C30 C29 120.6(10)
C32 C30 C29 110.9(7)
C31 C30 H30 101.6
C32 C30 H30 101.6
C29 C30 H30 101.6
C30 C31 H31A 109.5
C30 C31 H31B 109.5
H31A C31 H31B 109.5
C30 C31 H31C 109.5
H31A C31 H31C 109.5
H31B C31 H31C 109.5
C30 C32 H32A 109.5
C30 C32 H32B 109.5
H32A C32 H32B 109.5
C30 C32 H32C 109.5
H32A C32 H32C 109.5
H32B C32 H32C 109.5
N4 C33 C34 113.1(6)
N4 C33 H33A 109.0
C34 C33 H33A 109.0
N4 C33 H33B 109.0
C34 C33 H33B 109.0
H33A C33 H33B 107.8
C35 C34 C33 108.5(7)
C35 C34 C36 111.3(8)
C33 C34 C36 114.1(7)
C35 C34 H34 107.6
C33 C34 H34 107.6
C36 C34 H34 107.6
C34 C35 H35A 109.5
C34 C35 H35B 109.5
H35A C35 H35B 109.5
C34 C35 H35C 109.5
H35A C35 H35C 109.5
H35B C35 H35C 109.5
C34 C36 H36A 109.5
C34 C36 H36B 109.5
H36A C36 H36B 109.5
C34 C36 H36C 109.5
H36A C36 H36C 109.5
H36B C36 H36C 109.5
Cl2 C37 Cl1 112.0(6)
Cl2 C37 H37A 109.2
Cl1 C37 H37A 109.2
Cl2 C37 H37B 109.2
Cl1 C37 H37B 109.2
H37A C37 H37B 107.9
F8A B2 F8B 114.7(14)
F8A B2 F5 114.6(11)
F8B B2 F5 126.2(12)
F8A B2 F6B 47.7(11)
F8B B2 F6B 122.0(13)
F5 B2 F6B 106.6(10)
F8A B2 F7A 120.5(12)
F8B B2 F7A 32.1(9)
F5 B2 F7A 101.9(9)
F6B B2 F7A 151.4(12)
F8A B2 F6A 114.6(11)
F8B B2 F6A 71.0(11)
F5 B2 F6A 105.9(10)
F6B B2 F6A 73.2(12)
F7A B2 F6A 97.0(9)
F8A B2 F7B 39.5(9)
F8B B2 F7B 97.8(11)
F5 B2 F7B 106.8(9)
F6B B2 F7B 87.2(11)
F7A B2 F7B 86.8(10)
F6A B2 F7B 145.6(11)
F2 B1 F4 110.0(10)
F2 B1 F1 112.3(8)
F4 B1 F1 111.0(9)
F2 B1 F3 106.0(9)
F4 B1 F3 107.6(8)
F1 B1 F3 109.9(9)
C3 C51 H51A 109.5
C3 C51 H51B 109.5
H51A C51 H51B 109.5
C3 C51 H51C 109.5
H51A C51 H51C 109.5
H51B C51 H51C 109.5
C3 C52 H52A 109.5
C3 C52 H52B 109.5
H52A C52 H52B 109.5
C3 C52 H52C 109.5
H52A C52 H52C 109.5
H52B C52 H52C 109.5

loop_
_geom_bond_atom_site_label_1
_geom_bond_atom_site_label_2
_geom_bond_distance
V2 S1 2.3837(17)
V2 S4 2.4033(14)
V2 S3 2.4217(16)
V2 S11 2.4363(16)
V2 S10 2.4430(15)
V2 S2 2.4486(15)
V2 S12 2.4672(17)
V2 S9 2.4731(15)
V1 S1 2.3727(15)
V1 S4 2.4012(14)
V1 S6 2.4134(14)
V1 S3 2.4241(17)
V1 S7 2.4348(16)
V1 S2 2.4467(15)
V1 S5 2.4787(15)
V1 S8 2.5050(16)
Cl1 C37 1.739(11)
Cl2 C37 1.723(12)
S1 S2 2.007(2)
S3 S4 2.0033(19)
S5 C1 1.715(5)
S6 C1 1.718(5)
S7 C10 1.714(5)
S8 C10 1.724(5)
S9 C19 1.718(5)
S10 C19 1.712(5)
S11 C28 1.725(6)
S12 C28 1.717(6)
F5 B2 1.390(13)
N1 C1 1.321(6)
N1 C6 1.457(7)
N1 C2 1.480(7)
N2 C10 1.309(7)
N2 C15 1.471(7)
N2 C11 1.485(7)
N3 C19 1.338(7)
N3 C20 1.454(7)
N3 C24 1.473(6)
N4 C28 1.303(8)
N4 C29 1.471(8)
N4 C33 1.481(7)
C2 C3 1.460(10)
C2 H2A 0.9900
C2 H2B 0.9900
C3 C52 1.334(15)
C3 C51 1.395(15)
C3 C4 1.548(10)
C4 H4A 0.9800
C4 H4B 0.9800
C4 H4C 0.9800
C6 C7 1.532(9)
C6 H6A 0.9900
C6 H6B 0.9900
C7 C9 1.391(14)
C7 C8 1.520(10)
C7 H7 1.0000
C8 H8A 0.9800
C8 H8B 0.9800
C8 H8C 0.9800
C9 H9A 0.9800
C9 H9B 0.9800
C9 H9C 0.9800
C11 C12 1.503(9)
C11 H11A 0.9900
C11 H11B 0.9900
C12 C14 1.452(12)
C12 C13 1.536(9)
C12 H12 1.0000
C13 H13A 0.9800
C13 H13B 0.9800
C13 H13C 0.9800
C14 H14A 0.9800
C14 H14B 0.9800
C14 H14C 0.9800
C15 C16 1.523(8)
C15 H15A 0.9900
C15 H15B 0.9900
C16 C18 1.514(9)
C16 C17 1.524(9)
C16 H16 1.0000
C17 H17A 0.9800
C17 H17B 0.9800
C17 H17C 0.9800
C18 H18A 0.9800
C18 H18B 0.9800
C18 H18C 0.9800
C20 C21 1.516(9)
C20 H20A 0.9900
C20 H20B 0.9900
C21 C22 1.523(9)
C21 C23 1.549(9)
C21 H21 1.0000
C22 H22A 0.9800
C22 H22B 0.9800
C22 H22C 0.9800
C23 H23A 0.9800
C23 H23B 0.9800
C23 H23C 0.9800
C24 C25 1.525(7)
C24 H24A 0.9900
C24 H24B 0.9900
C25 C27 1.500(10)
C25 C26 1.526(8)
C25 H25 1.0000
C26 H26A 0.9800
C26 H26B 0.9800
C26 H26C 0.9800
C27 H27A 0.9800
C27 H27B 0.9800
C27 H27C 0.9800
C29 C30 1.493(10)
C29 H29A 0.9900
C29 H29B 0.9900
C30 C31 1.372(14)
C30 C32 1.492(11)
C30 H30 1.0000
C31 H31A 0.9800
C31 H31B 0.9800
C31 H31C 0.9800
C32 H32A 0.9800
C32 H32B 0.9800
C32 H32C 0.9800
C33 C34 1.512(10)
C33 H33A 0.9900
C33 H33B 0.9900
C34 C35 1.500(11)
C34 C36 1.576(12)
C34 H34 1.0000
C35 H35A 0.9800
C35 H35B 0.9800
C35 H35C 0.9800
C36 H36A 0.9800
C36 H36B 0.9800
C36 H36C 0.9800
C37 H37A 0.9900
C37 H37B 0.9900
B2 F8A 1.235(13)
B2 F8B 1.280(14)
B2 F6B 1.453(14)
B2 F7A 1.473(13)
B2 F6A 1.511(13)
B2 F7B 1.631(14)
F1 B1 1.378(13)
F2 B1 1.369(15)
F3 B1 1.414(12)
F4 B1 1.375(10)
C51 H51A 0.9800
C51 H51B 0.9800
C51 H51C 0.9800
C52 H52A 0.9800
C52 H52B 0.9800
C52 H52C 0.9800
